data_1502803
loop_
_publ_author_name
'Kumarihamy, Mallika'
'Fronczek, Frank R.'
'Ferreira, Daneel'
'Jacob, Melissa'
'Khan, Shabana I.'
'Nanayakkara, N. P. Dhammika'

_publ_section_title
;
 Bioactive 1,4-dihydroxy-5-phenyl-2-pyridinone alkaloids from Septoria
 pistaciarum.
;
_journal_issue 7
_journal_name_full 'Journal of natural products'
_journal_page_first 1250
_journal_page_last 1253
_journal_paper_doi 10.1021/np1000939
_journal_volume 73
_journal_year 2010
_chemical_absolute_configuration ad
_chemical_formula_moiety 'C22 H29 N O4'
_chemical_formula_sum 'C22 H29 N O4'
_chemical_formula_weight 371.46
_chemical_melting_point 493.15
_chemical_name_common 'Compound 1'
_chemical_name_systematic
;
1,4-dihydroxy-3-((2R,3R,5S,6R)-6-((R)-1-methylypropyl)-3,5-dimethyltetrahydro-
2H-pyran-2-yl)-5-phenylpyridin-2(1H)-one
;
_space_group_IT_number 4
_symmetry_cell_setting monoclinic
_symmetry_space_group_name_Hall 'P 2yb'
_symmetry_space_group_name_H-M 'P 1 21 1'
_atom_sites_solution_hydrogens geom
_atom_sites_solution_primary direct
_atom_sites_solution_secondary difmap
_audit_creation_method SHELXL-97
_cell_angle_alpha 90
_cell_angle_beta 90.430(5)
_cell_angle_gamma 90
_cell_formula_units_Z 8
_cell_length_a 11.1427(9)
_cell_length_b 13.0004(10)
_cell_length_c 28.073(2)
_cell_measurement_reflns_used 9795
_cell_measurement_temperature 90.0(5)
_cell_measurement_theta_max 68.2
_cell_measurement_theta_min 4.2
_cell_volume 4066.5(5)
_computing_cell_refinement 'Bruker Apex-II '
_computing_data_collection 'Bruker Apex-II'
_computing_data_reduction 'Bruker Apex-II '
_computing_molecular_graphics 'ORTEP-3 for Windows (Farrugia, 1997)'
_computing_publication_material 'Bruker SHELXTL'
_computing_structure_refinement 'SHELXL-97 (Sheldrick, 2008)'
_computing_structure_solution 'SHELXS-97 (Sheldrick, 2008)'
_diffrn_ambient_temperature 90.0(5)
_diffrn_measured_fraction_theta_full 0.994
_diffrn_measured_fraction_theta_max 0.975
_diffrn_measurement_device_type 'Bruker Kappa Apex-II CCD area detector'
_diffrn_measurement_method 'phi and omega scans'
_diffrn_radiation_monochromator graphite
_diffrn_radiation_source 'fine-focus sealed tube'
_diffrn_radiation_type CuK\a
_diffrn_radiation_wavelength 1.54178
_diffrn_reflns_av_R_equivalents 0.060
_diffrn_reflns_av_sigmaI/netI 0.0454
_diffrn_reflns_limit_h_max 13
_diffrn_reflns_limit_h_min -13
_diffrn_reflns_limit_k_max 15
_diffrn_reflns_limit_k_min -15
_diffrn_reflns_limit_l_max 32
_diffrn_reflns_limit_l_min -33
_diffrn_reflns_number 40057
_diffrn_reflns_theta_full 66.6
_diffrn_reflns_theta_max 69.0
_diffrn_reflns_theta_min 3.9
_exptl_absorpt_coefficient_mu 0.666
_exptl_absorpt_correction_T_max 0.867
_exptl_absorpt_correction_T_min 0.810
_exptl_absorpt_correction_type multi-scan
_exptl_absorpt_process_details 'SADABS (Sheldrick, 2002)'
_exptl_crystal_colour colorless
_exptl_crystal_density_diffrn 1.213
_exptl_crystal_density_method 'not measured'
_exptl_crystal_description fragment
_exptl_crystal_F_000 1600
_exptl_crystal_size_max 0.33
_exptl_crystal_size_mid 0.27
_exptl_crystal_size_min 0.22
_refine_diff_density_max 0.223
_refine_diff_density_min -0.220
_refine_diff_density_rms 0.039
_refine_ls_abs_structure_details '6739 Friedel pairs, (Flack, 1983) '
_refine_ls_abs_structure_Flack 0.01(9)
_refine_ls_extinction_coef 0.00071(10)
_refine_ls_extinction_expression Fc^*^=kFc[1+0.001xFc^2^\l^3^/sin(2\q)]^-1/4^
_refine_ls_extinction_method SHELXL
_refine_ls_goodness_of_fit_ref 1.024
_refine_ls_hydrogen_treatment mixed
_refine_ls_matrix_type full
_refine_ls_number_parameters 1015
_refine_ls_number_reflns 14467
_refine_ls_number_restraints 1
_refine_ls_restrained_S_all 1.024
_refine_ls_R_factor_all 0.039
_refine_ls_R_factor_gt 0.038
_refine_ls_shift/su_max 0.001
_refine_ls_shift/su_mean 0.000
_refine_ls_structure_factor_coef Fsqd
_refine_ls_weighting_details 'calc w=1/[\s^2^(Fo^2^)+(0.0715P)^2^+0.5404P] where P=(Fo^2^+2Fc^2^)/3'
_refine_ls_weighting_scheme calc
_refine_ls_wR_factor_gt 0.102
_refine_ls_wR_factor_ref 0.104
_reflns_number_gt 14101
_reflns_number_total 14467
_reflns_threshold_expression I>2\s(I)
_cod_data_source_file np1000939_si_001.cif
_cod_data_source_block
;
;
_cod_depositor_comments
;
The following automatic conversions were performed:

'_chemical_melting_point' value '220 C' was changed to '493.15' - it
was converted from degrees Celsius(C) to
Kelvins(K).

'_symmetry_cell_setting' value 'Monoclinic' changed to
'monoclinic' according to
/home/saulius/struct/CIF-dictionaries/cif_core.dic dictionary named
'cif_core.dic' version 2.4.2 from 2011-04-26.

Automatic conversion script
Id: cif_fix_values 1715 2011-07-08 13:25:40Z adriana 
;
_cod_original_sg_symbol_Hall 'P 2yb    '
_cod_original_sg_symbol_H-M 'P 21   '
_cod_database_code 1502803

loop_
_symmetry_equiv_pos_as_xyz
'x, y, z'
'-x, y+1/2, -z'

loop_
_atom_site_label
_atom_site_type_symbol
_atom_site_fract_x
_atom_site_fract_y
_atom_site_fract_z
_atom_site_U_iso_or_equiv
_atom_site_adp_type
_atom_site_occupancy
_atom_site_symmetry_multiplicity
_atom_site_calc_flag
_atom_site_refinement_flags
O1 O 0.53378(13) 1.23282(11) 0.42970(5) 0.0276(3) Uani 1 1 d .
H10H H 0.539(3) 1.233(2) 0.4618(12) 0.041 Uiso 1 1 d .
O2 O 0.49789(12) 1.03706(11) 0.45515(5) 0.0232(3) Uani 1 1 d .
O3 O 0.12259(12) 1.04079(11) 0.37391(5) 0.0212(3) Uani 1 1 d .
H30H H 0.138(2) 0.980(2) 0.3773(10) 0.032 Uiso 1 1 d .
O4 O 0.23268(11) 0.87075(9) 0.39203(4) 0.0189(3) Uani 1 1 d .
N1 N 0.42789(15) 1.18242(13) 0.41810(5) 0.0222(3) Uani 1 1 d .
C1 C 0.41688(16) 1.07999(15) 0.43169(6) 0.0190(4) Uani 1 1 d .
C2 C 0.30760(16) 1.03255(14) 0.41662(6) 0.0185(3) Uani 1 1 d .
C3 C 0.22331(17) 1.08574(14) 0.39001(6) 0.0188(4) Uani 1 1 d .
C4 C 0.23834(18) 1.19341(14) 0.37949(6) 0.0210(4) Uani 1 1 d .
C5 C 0.34304(18) 1.23665(15) 0.39420(6) 0.0230(4) Uani 1 1 d .
H5 H 0.3572 1.3072 0.3875 0.028 Uiso 1 1 calc R
C6 C 0.14105(18) 1.25667(14) 0.35766(7) 0.0228(4) Uani 1 1 d .
C7 C 0.1075(2) 1.34880(16) 0.37926(7) 0.0294(4) Uani 1 1 d .
H7 H 0.1490 1.3717 0.4070 0.035 Uiso 1 1 calc R
C8 C 0.0141(2) 1.40752(16) 0.36066(8) 0.0335(5) Uani 1 1 d .
H8 H -0.0075 1.4702 0.3758 0.040 Uiso 1 1 calc R
C9 C -0.0480(2) 1.37572(16) 0.32037(8) 0.0296(4) Uani 1 1 d .
H9 H -0.1124 1.4156 0.3079 0.035 Uiso 1 1 calc R
C10 C -0.01450(19) 1.28426(16) 0.29839(7) 0.0260(4) Uani 1 1 d .
H10 H -0.0561 1.2617 0.2706 0.031 Uiso 1 1 calc R
C11 C 0.07939(18) 1.22582(14) 0.31675(7) 0.0220(4) Uani 1 1 d .
H11 H 0.1019 1.1639 0.3012 0.026 Uiso 1 1 calc R
C12 C 0.28613(16) 0.92284(14) 0.43252(6) 0.0183(4) Uani 1 1 d .
H12 H 0.3649 0.8899 0.4404 0.022 Uiso 1 1 calc R
C13 C 0.20343(16) 0.91651(14) 0.47621(6) 0.0190(4) Uani 1 1 d .
H13 H 0.1308 0.9596 0.4698 0.023 Uiso 1 1 calc R
C14 C 0.16261(17) 0.80538(15) 0.48422(6) 0.0215(4) Uani 1 1 d .
H14A H 0.2317 0.7643 0.4958 0.026 Uiso 1 1 calc R
H14B H 0.1006 0.8044 0.5093 0.026 Uiso 1 1 calc R
C15 C 0.11157(17) 0.75559(14) 0.43908(7) 0.0210(4) Uani 1 1 d .
H15 H 0.0400 0.7962 0.4285 0.025 Uiso 1 1 calc R
C16 C 0.20740(17) 0.76325(14) 0.40053(6) 0.0194(4) Uani 1 1 d .
H16 H 0.2823 0.7304 0.4131 0.023 Uiso 1 1 calc R
C17 C 0.26639(18) 0.95839(16) 0.52074(7) 0.0249(4) Uani 1 1 d .
H17A H 0.2127 0.9524 0.5481 0.037 Uiso 1 1 calc R
H17B H 0.2871 1.0309 0.5158 0.037 Uiso 1 1 calc R
H17C H 0.3397 0.9188 0.5269 0.037 Uiso 1 1 calc R
C18 C 0.0716(2) 0.64504(16) 0.44837(7) 0.0280(4) Uani 1 1 d .
H18A H 0.0274 0.6191 0.4206 0.042 Uiso 1 1 calc R
H18B H 0.0196 0.6433 0.4764 0.042 Uiso 1 1 calc R
H18C H 0.1423 0.6018 0.4542 0.042 Uiso 1 1 calc R
C19 C 0.17882(18) 0.71509(14) 0.35206(7) 0.0225(4) Uani 1 1 d .
H19 H 0.1641 0.6401 0.3574 0.027 Uiso 1 1 calc R
C20 C 0.28863(19) 0.72431(16) 0.31972(7) 0.0261(4) Uani 1 1 d .
H20A H 0.3053 0.7971 0.3136 0.039 Uiso 1 1 calc R
H20B H 0.2724 0.6890 0.2895 0.039 Uiso 1 1 calc R
H20C H 0.3583 0.6927 0.3354 0.039 Uiso 1 1 calc R
C21 C 0.06482(19) 0.75995(16) 0.32877(7) 0.0281(4) Uani 1 1 d .
H21A H -0.0015 0.7568 0.3520 0.034 Uiso 1 1 calc R
H21B H 0.0791 0.8333 0.3212 0.034 Uiso 1 1 calc R
C22 C 0.0260(2) 0.70437(18) 0.28336(8) 0.0341(5) Uani 1 1 d .
H22A H 0.0859 0.7156 0.2585 0.051 Uiso 1 1 calc R
H22B H -0.0518 0.7313 0.2726 0.051 Uiso 1 1 calc R
H22C H 0.0188 0.6305 0.2898 0.051 Uiso 1 1 calc R
O5 O -0.09248(13) 0.98366(12) 0.06604(5) 0.0285(3) Uani 1 1 d .
H50H H -0.063(3) 0.988(2) 0.0344(12) 0.043 Uiso 1 1 d .
O6 O -0.02807(12) 0.79013(11) 0.04510(5) 0.0242(3) Uani 1 1 d .
O7 O 0.25880(12) 0.79653(11) 0.17096(5) 0.0229(3) Uani 1 1 d .
H70H H 0.245(3) 0.731(2) 0.1658(10) 0.034 Uiso 1 1 d .
O8 O 0.17334(12) 0.62442(10) 0.13864(4) 0.0199(3) Uani 1 1 d .
N2 N 0.00108(14) 0.93508(13) 0.08991(6) 0.0233(3) Uani 1 1 d .
C23 C 0.02653(16) 0.83374(15) 0.07836(6) 0.0202(4) Uani 1 1 d .
C24 C 0.11776(16) 0.78683(15) 0.10696(6) 0.0200(4) Uani 1 1 d .
C25 C 0.17314(16) 0.83995(15) 0.14324(6) 0.0195(4) Uani 1 1 d .
C26 C 0.14463(17) 0.94559(15) 0.15274(6) 0.0214(4) Uani 1 1 d .
C27 C 0.05708(18) 0.98838(15) 0.12477(6) 0.0233(4) Uani 1 1 d .
H27 H 0.0349 1.0580 0.1300 0.028 Uiso 1 1 calc R
C28 C 0.20908(17) 1.00852(15) 0.18883(7) 0.0222(4) Uani 1 1 d .
C29 C 0.2437(2) 1.10944(15) 0.17776(7) 0.0270(4) Uani 1 1 d .
H29 H 0.2257 1.1368 0.1472 0.032 Uiso 1 1 calc R
C30 C 0.3040(2) 1.16971(16) 0.21104(8) 0.0296(4) Uani 1 1 d .
H30 H 0.3271 1.2378 0.2030 0.036 Uiso 1 1 calc R
C31 C 0.33041(19) 1.13129(16) 0.25565(7) 0.0278(4) Uani 1 1 d .
H31 H 0.3718 1.1726 0.2783 0.033 Uiso 1 1 calc R
C32 C 0.29610(19) 1.03172(16) 0.26729(7) 0.0267(4) Uani 1 1 d .
H32 H 0.3140 1.0051 0.2980 0.032 Uiso 1 1 calc R
C33 C 0.23590(17) 0.97097(15) 0.23424(7) 0.0234(4) Uani 1 1 d .
H33 H 0.2127 0.9031 0.2426 0.028 Uiso 1 1 calc R
C34 C 0.15317(16) 0.67760(14) 0.09424(6) 0.0192(4) Uani 1 1 d .
H34 H 0.0854 0.6439 0.0767 0.023 Uiso 1 1 calc R
C35 C 0.26653(16) 0.67394(15) 0.06343(6) 0.0209(4) Uani 1 1 d .
H35 H 0.3309 0.7145 0.0799 0.025 Uiso 1 1 calc R
C36 C 0.30969(17) 0.56247(15) 0.05868(7) 0.0234(4) Uani 1 1 d .
H36A H 0.2521 0.5239 0.0384 0.028 Uiso 1 1 calc R
H36B H 0.3884 0.5619 0.0425 0.028 Uiso 1 1 calc R
C37 C 0.32214(17) 0.50785(15) 0.10679(7) 0.0223(4) Uani 1 1 d .
H37 H 0.3849 0.5439 0.1262 0.027 Uiso 1 1 calc R
C38 C 0.20196(17) 0.51671(14) 0.13226(6) 0.0206(4) Uani 1 1 d .
H38 H 0.1391 0.4862 0.1109 0.025 Uiso 1 1 calc R
C39 C 0.24467(19) 0.72114(17) 0.01449(7) 0.0268(4) Uani 1 1 d .
H39A H 0.3187 0.7179 -0.0041 0.040 Uiso 1 1 calc R
H39B H 0.2201 0.7931 0.0181 0.040 Uiso 1 1 calc R
H39C H 0.1811 0.6828 -0.0021 0.040 Uiso 1 1 calc R
C40 C 0.3600(2) 0.39588(16) 0.09997(8) 0.0291(4) Uani 1 1 d .
H40A H 0.2936 0.3572 0.0855 0.044 Uiso 1 1 calc R
H40B H 0.3806 0.3657 0.1310 0.044 Uiso 1 1 calc R
H40C H 0.4300 0.3930 0.0791 0.044 Uiso 1 1 calc R
C41 C 0.19094(19) 0.46553(15) 0.18106(7) 0.0242(4) Uani 1 1 d .
H41 H 0.2094 0.3909 0.1767 0.029 Uiso 1 1 calc R
C42 C 0.0610(2) 0.47277(17) 0.19779(7) 0.0306(4) Uani 1 1 d .
H42A H 0.0518 0.4335 0.2273 0.046 Uiso 1 1 calc R
H42B H 0.0075 0.4445 0.1732 0.046 Uiso 1 1 calc R
H42C H 0.0404 0.5450 0.2036 0.046 Uiso 1 1 calc R
C43 C 0.2813(2) 0.50769(17) 0.21748(7) 0.0289(4) Uani 1 1 d .
H43A H 0.3630 0.5013 0.2042 0.035 Uiso 1 1 calc R
H43B H 0.2651 0.5818 0.2223 0.035 Uiso 1 1 calc R
C44 C 0.2788(2) 0.45389(17) 0.26595(8) 0.0348(5) Uani 1 1 d .
H44A H 0.2012 0.4664 0.2811 0.052 Uiso 1 1 calc R
H44B H 0.3433 0.4811 0.2862 0.052 Uiso 1 1 calc R
H44C H 0.2902 0.3798 0.2615 0.052 Uiso 1 1 calc R
O9 O 0.38144(12) 0.56168(11) 0.46737(5) 0.0243(3) Uani 1 1 d .
H90H H 0.422(3) 0.559(2) 0.4960(11) 0.037 Uiso 1 1 d .
O10 O 0.48407(11) 0.74638(10) 0.47935(4) 0.0210(3) Uani 1 1 d .
O11 O 0.71927(13) 0.68976(11) 0.34105(5) 0.0242(3) Uani 1 1 d .
H11H H 0.723(2) 0.757(2) 0.3460(10) 0.036 Uiso 1 1 d .
O12 O 0.68155(12) 0.87303(9) 0.37306(4) 0.0184(3) Uani 1 1 d .
N3 N 0.47134(14) 0.59617(12) 0.43733(5) 0.0202(3) Uani 1 1 d .
C45 C 0.51852(16) 0.69338(14) 0.44504(6) 0.0183(4) Uani 1 1 d .
C46 C 0.60671(16) 0.72376(14) 0.41122(6) 0.0182(3) Uani 1 1 d .
C47 C 0.63697(16) 0.66117(14) 0.37350(6) 0.0186(4) Uani 1 1 d .
C48 C 0.58366(17) 0.56147(14) 0.36756(6) 0.0200(4) Uani 1 1 d .
C49 C 0.50134(17) 0.53384(14) 0.40111(6) 0.0203(4) Uani 1 1 d .
H49 H 0.4640 0.4683 0.3987 0.024 Uiso 1 1 calc R
C50 C 0.61102(17) 0.48889(15) 0.32807(7) 0.0223(4) Uani 1 1 d .
C51 C 0.61642(19) 0.38332(15) 0.33740(7) 0.0262(4) Uani 1 1 d .
H51 H 0.6104 0.3594 0.3693 0.031 Uiso 1 1 calc R
C52 C 0.6304(2) 0.31324(17) 0.30072(9) 0.0341(5) Uani 1 1 d .
H52 H 0.6324 0.2417 0.3076 0.041 Uiso 1 1 calc R
C53 C 0.6414(2) 0.34637(18) 0.25426(9) 0.0376(5) Uani 1 1 d .
H53 H 0.6497 0.2980 0.2291 0.045 Uiso 1 1 calc R
C54 C 0.6401(2) 0.45151(19) 0.24453(8) 0.0380(5) Uani 1 1 d .
H54 H 0.6501 0.4750 0.2128 0.046 Uiso 1 1 calc R
C55 C 0.6244(2) 0.52221(17) 0.28109(7) 0.0311(5) Uani 1 1 d .
H55 H 0.6227 0.5937 0.2741 0.037 Uiso 1 1 calc R
C56 C 0.66225(16) 0.82875(14) 0.41933(6) 0.0185(4) Uani 1 1 d .
H56 H 0.6043 0.8727 0.4372 0.022 Uiso 1 1 calc R
C57 C 0.78217(16) 0.82600(14) 0.44658(6) 0.0193(4) Uani 1 1 d .
H57 H 0.8404 0.7840 0.4279 0.023 Uiso 1 1 calc R
C58 C 0.82962(17) 0.93603(15) 0.44982(7) 0.0218(4) Uani 1 1 d .
H58A H 0.9104 0.9345 0.4647 0.026 Uiso 1 1 calc R
H58B H 0.7765 0.9761 0.4710 0.026 Uiso 1 1 calc R
C59 C 0.83798(17) 0.99162(14) 0.40189(7) 0.0210(4) Uani 1 1 d .
H59 H 0.9035 0.9594 0.3828 0.025 Uiso 1 1 calc R
C60 C 0.71965(17) 0.97992(14) 0.37470(7) 0.0201(4) Uani 1 1 d .
H60 H 0.6570 1.0199 0.3921 0.024 Uiso 1 1 calc R
C61 C 0.77108(18) 0.77898(16) 0.49600(7) 0.0251(4) Uani 1 1 d .
H61A H 0.8500 0.7783 0.5116 0.038 Uiso 1 1 calc R
H61B H 0.7410 0.7084 0.4932 0.038 Uiso 1 1 calc R
H61C H 0.7152 0.8199 0.5150 0.038 Uiso 1 1 calc R
C62 C 0.86751(19) 1.10536(15) 0.40945(7) 0.0274(4) Uani 1 1 d .
H62A H 0.8895 1.1365 0.3789 0.041 Uiso 1 1 calc R
H62B H 0.9348 1.1117 0.4320 0.041 Uiso 1 1 calc R
H62C H 0.7972 1.1408 0.4223 0.041 Uiso 1 1 calc R
C63 C 0.71905(18) 1.01579(14) 0.32271(6) 0.0226(4) Uani 1 1 d .
H63 H 0.7507 1.0877 0.3222 0.027 Uiso 1 1 calc R
C64 C 0.59078(19) 1.01907(16) 0.30403(7) 0.0285(4) Uani 1 1 d .
H64A H 0.5588 0.9490 0.3021 0.043 Uiso 1 1 calc R
H64B H 0.5895 1.0504 0.2723 0.043 Uiso 1 1 calc R
H64C H 0.5413 1.0600 0.3257 0.043 Uiso 1 1 calc R
C65 C 0.80098(18) 0.94961(15) 0.29026(7) 0.0233(4) Uani 1 1 d .
H65A H 0.8220 0.8855 0.3074 0.028 Uiso 1 1 calc R
H65B H 0.7548 0.9300 0.2614 0.028 Uiso 1 1 calc R
C66 C 0.91572(19) 1.00189(18) 0.27501(8) 0.0309(4) Uani 1 1 d .
H66A H 0.8963 1.0662 0.2584 0.046 Uiso 1 1 calc R
H66B H 0.9600 0.9564 0.2536 0.046 Uiso 1 1 calc R
H66C H 0.9652 1.0170 0.3032 0.046 Uiso 1 1 calc R
O13 O 1.09385(13) 0.33244(13) 0.03904(5) 0.0310(3) Uani 1 1 d .
H13H H 1.074(3) 0.321(2) 0.0069(12) 0.047 Uiso 1 1 d .
O14 O 1.00213(12) 0.51692(11) 0.01653(5) 0.0272(3) Uani 1 1 d .
O15 O 0.66661(12) 0.44756(12) 0.11507(5) 0.0237(3) Uani 1 1 d .
H15H H 0.660(3) 0.507(3) 0.1123(10) 0.036 Uiso 1 1 d .
O16 O 0.73534(12) 0.63432(10) 0.09824(5) 0.0208(3) Uani 1 1 d .
N4 N 0.98264(14) 0.36319(14) 0.05563(6) 0.0249(4) Uani 1 1 d .
C67 C 0.94255(17) 0.46111(16) 0.04349(7) 0.0226(4) Uani 1 1 d .
C68 C 0.83082(17) 0.48915(15) 0.06463(6) 0.0210(4) Uani 1 1 d .
C69 C 0.76939(17) 0.42096(15) 0.09302(6) 0.0208(4) Uani 1 1 d .
C70 C 0.81126(18) 0.31795(16) 0.10062(6) 0.0235(4) Uani 1 1 d .
C71 C 0.91929(19) 0.29419(16) 0.08099(6) 0.0258(4) Uani 1 1 d .
H71 H 0.9509 0.2269 0.0853 0.031 Uiso 1 1 calc R
C72 C 0.7386(2) 0.23723(16) 0.12427(6) 0.0271(4) Uani 1 1 d .
C73 C 0.7905(2) 0.16796(18) 0.15642(7) 0.0374(5) Uani 1 1 d .
H73 H 0.8723 0.1752 0.1656 0.045 Uiso 1 1 calc R
C74 C 0.7211(3) 0.0877(2) 0.17499(8) 0.0473(7) Uani 1 1 d .
H74 H 0.7571 0.0396 0.1962 0.057 Uiso 1 1 calc R
C75 C 0.6026(3) 0.07741(18) 0.16317(8) 0.0425(6) Uani 1 1 d .
H75 H 0.5564 0.0232 0.1764 0.051 Uiso 1 1 calc R
C76 C 0.5501(2) 0.14647(17) 0.13172(8) 0.0358(5) Uani 1 1 d .
H76 H 0.4677 0.1400 0.1234 0.043 Uiso 1 1 calc R
C77 C 0.6184(2) 0.22508(16) 0.11244(7) 0.0286(4) Uani 1 1 d .
H77 H 0.5821 0.2717 0.0906 0.034 Uiso 1 1 calc R
C78 C 0.78315(16) 0.59573(15) 0.05389(6) 0.0201(4) Uani 1 1 d .
H78 H 0.8511 0.6407 0.0437 0.024 Uiso 1 1 calc R
C79 C 0.68507(17) 0.59711(15) 0.01521(7) 0.0223(4) Uani 1 1 d .
H79 H 0.6195 0.5492 0.0249 0.027 Uiso 1 1 calc R
C80 C 0.63325(18) 0.70587(15) 0.01170(7) 0.0236(4) Uani 1 1 d .
H80A H 0.5639 0.7052 -0.0105 0.028 Uiso 1 1 calc R
H80B H 0.6948 0.7522 -0.0017 0.028 Uiso 1 1 calc R
C81 C 0.59272(17) 0.74858(15) 0.05984(7) 0.0235(4) Uani 1 1 d .
H81 H 0.5255 0.7050 0.0718 0.028 Uiso 1 1 calc R
C82 C 0.69773(17) 0.74087(14) 0.09499(7) 0.0209(4) Uani 1 1 d .
H82 H 0.7660 0.7815 0.0818 0.025 Uiso 1 1 calc R
C83 C 0.73366(19) 0.56159(17) -0.03289(7) 0.0277(4) Uani 1 1 d .
H83A H 0.6695 0.5649 -0.0569 0.042 Uiso 1 1 calc R
H83B H 0.7626 0.4906 -0.0301 0.042 Uiso 1 1 calc R
H83C H 0.7999 0.6065 -0.0424 0.042 Uiso 1 1 calc R
C84 C 0.5475(2) 0.85946(17) 0.05475(9) 0.0344(5) Uani 1 1 d .
H84A H 0.5089 0.8808 0.0844 0.052 Uiso 1 1 calc R
H84B H 0.4894 0.8633 0.0284 0.052 Uiso 1 1 calc R
H84C H 0.6154 0.9051 0.0481 0.052 Uiso 1 1 calc R
C85 C 0.67622(17) 0.77750(15) 0.14621(7) 0.0239(4) Uani 1 1 d .
H85 H 0.6544 0.8520 0.1445 0.029 Uiso 1 1 calc R
C86 C 0.79332(19) 0.7697(2) 0.17480(8) 0.0347(5) Uani 1 1 d .
H86A H 0.8176 0.6974 0.1772 0.052 Uiso 1 1 calc R
H86B H 0.7812 0.7976 0.2068 0.052 Uiso 1 1 calc R
H86C H 0.8562 0.8090 0.1587 0.052 Uiso 1 1 calc R
C87 C 0.57258(18) 0.72182(16) 0.17085(7) 0.0263(4) Uani 1 1 d .
H87A H 0.5025 0.7203 0.1490 0.032 Uiso 1 1 calc R
H87B H 0.5967 0.6498 0.1771 0.032 Uiso 1 1 calc R
C88 C 0.5349(2) 0.77134(17) 0.21766(7) 0.0291(4) Uani 1 1 d .
H88A H 0.6029 0.7710 0.2400 0.044 Uiso 1 1 calc R
H88B H 0.4681 0.7324 0.2313 0.044 Uiso 1 1 calc R
H88C H 0.5095 0.8424 0.2118 0.044 Uiso 1 1 calc R

loop_
_atom_site_aniso_label
_atom_site_aniso_U_11
_atom_site_aniso_U_22
_atom_site_aniso_U_33
_atom_site_aniso_U_23
_atom_site_aniso_U_13
_atom_site_aniso_U_12
O1 0.0271(7) 0.0378(8) 0.0181(7) -0.0014(6) 0.0008(5) -0.0194(6)
O2 0.0202(6) 0.0284(7) 0.0211(6) -0.0062(5) -0.0003(5) -0.0013(5)
O3 0.0204(7) 0.0180(6) 0.0252(7) 0.0014(5) -0.0034(5) -0.0031(5)
O4 0.0218(6) 0.0177(6) 0.0171(6) -0.0019(5) -0.0016(5) -0.0023(5)
N1 0.0235(8) 0.0262(8) 0.0171(7) -0.0037(6) 0.0034(6) -0.0106(7)
C1 0.0201(9) 0.0244(9) 0.0126(8) -0.0052(7) 0.0038(6) -0.0020(7)
C2 0.0197(9) 0.0204(9) 0.0154(8) -0.0042(7) 0.0025(6) -0.0019(7)
C3 0.0215(9) 0.0201(9) 0.0149(8) -0.0030(7) 0.0037(6) -0.0018(7)
C4 0.0267(10) 0.0207(9) 0.0157(8) -0.0015(7) 0.0022(7) -0.0045(7)
C5 0.0324(10) 0.0227(9) 0.0139(8) -0.0022(7) 0.0026(7) -0.0062(8)
C6 0.0286(10) 0.0204(9) 0.0194(9) 0.0017(7) 0.0041(7) -0.0047(8)
C7 0.0449(12) 0.0219(9) 0.0214(9) -0.0017(8) 0.0012(8) -0.0019(9)
C8 0.0511(14) 0.0212(10) 0.0282(10) 0.0000(8) 0.0043(9) 0.0059(9)
C9 0.0339(11) 0.0233(10) 0.0315(11) 0.0067(8) 0.0021(8) 0.0038(8)
C10 0.0289(10) 0.0241(10) 0.0252(9) 0.0038(8) 0.0011(8) -0.0038(8)
C11 0.0274(10) 0.0173(9) 0.0214(9) 0.0001(7) 0.0041(7) -0.0029(7)
C12 0.0181(9) 0.0199(9) 0.0168(8) -0.0023(7) -0.0012(7) -0.0015(7)
C13 0.0189(9) 0.0211(9) 0.0169(8) -0.0006(7) -0.0008(7) -0.0021(7)
C14 0.0217(9) 0.0228(9) 0.0200(9) -0.0002(7) 0.0000(7) -0.0043(7)
C15 0.0188(9) 0.0209(9) 0.0233(9) 0.0008(7) -0.0024(7) -0.0030(7)
C16 0.0210(9) 0.0155(8) 0.0218(9) -0.0002(7) -0.0025(7) -0.0001(7)
C17 0.0316(10) 0.0264(10) 0.0167(8) -0.0035(7) 0.0001(7) -0.0061(8)
C18 0.0305(11) 0.0248(10) 0.0289(10) 0.0002(8) -0.0016(8) -0.0094(8)
C19 0.0248(10) 0.0182(9) 0.0244(9) -0.0021(7) -0.0035(7) 0.0000(7)
C20 0.0304(10) 0.0258(10) 0.0222(9) -0.0037(8) -0.0002(8) 0.0013(8)
C21 0.0279(10) 0.0297(10) 0.0264(10) -0.0077(8) -0.0081(8) 0.0038(8)
C22 0.0355(12) 0.0372(12) 0.0293(11) -0.0072(9) -0.0109(9) 0.0030(9)
O5 0.0228(7) 0.0389(8) 0.0237(7) 0.0094(6) 0.0007(5) 0.0135(6)
O6 0.0206(7) 0.0295(7) 0.0224(7) 0.0070(5) -0.0021(5) -0.0021(5)
O7 0.0256(7) 0.0192(7) 0.0239(7) 0.0000(5) -0.0067(5) 0.0042(5)
O8 0.0247(7) 0.0192(6) 0.0158(6) 0.0015(5) -0.0012(5) 0.0022(5)
N2 0.0189(8) 0.0300(9) 0.0210(8) 0.0074(6) 0.0026(6) 0.0071(7)
C23 0.0175(9) 0.0254(9) 0.0179(8) 0.0060(7) 0.0028(7) -0.0012(7)
C24 0.0166(9) 0.0235(9) 0.0200(8) 0.0053(7) 0.0044(7) 0.0007(7)
C25 0.0183(9) 0.0228(9) 0.0174(8) 0.0049(7) 0.0022(7) 0.0019(7)
C26 0.0217(9) 0.0223(9) 0.0202(8) 0.0036(7) 0.0051(7) 0.0041(7)
C27 0.0269(10) 0.0253(10) 0.0177(8) 0.0043(7) 0.0052(7) 0.0044(8)
C28 0.0218(9) 0.0221(9) 0.0227(9) 0.0001(7) 0.0065(7) 0.0049(7)
C29 0.0346(11) 0.0237(10) 0.0229(9) 0.0024(8) 0.0045(8) 0.0039(8)
C30 0.0360(11) 0.0222(10) 0.0306(10) -0.0012(8) 0.0076(8) 0.0000(8)
C31 0.0282(10) 0.0261(10) 0.0291(10) -0.0079(8) 0.0016(8) 0.0024(8)
C32 0.0282(10) 0.0296(10) 0.0224(9) -0.0005(8) 0.0029(7) 0.0040(8)
C33 0.0248(9) 0.0233(9) 0.0222(9) 0.0009(7) 0.0054(7) 0.0048(8)
C34 0.0181(9) 0.0220(9) 0.0175(8) 0.0020(7) -0.0019(7) 0.0021(7)
C35 0.0165(9) 0.0264(10) 0.0197(9) 0.0002(7) -0.0009(7) -0.0004(7)
C36 0.0206(9) 0.0291(10) 0.0204(9) -0.0053(8) 0.0000(7) 0.0009(8)
C37 0.0212(9) 0.0232(9) 0.0224(9) -0.0032(7) -0.0055(7) 0.0023(7)
C38 0.0239(9) 0.0178(9) 0.0201(8) -0.0002(7) -0.0048(7) 0.0010(7)
C39 0.0267(10) 0.0331(11) 0.0205(9) 0.0038(8) 0.0034(7) 0.0014(8)
C40 0.0304(11) 0.0279(10) 0.0289(10) -0.0056(8) -0.0058(8) 0.0078(8)
C41 0.0343(11) 0.0181(9) 0.0203(9) 0.0025(7) -0.0045(8) -0.0011(8)
C42 0.0362(11) 0.0310(11) 0.0246(10) 0.0068(8) 0.0009(8) -0.0051(9)
C43 0.0369(11) 0.0289(10) 0.0207(9) 0.0026(8) -0.0055(8) -0.0012(9)
C44 0.0540(14) 0.0275(10) 0.0228(10) 0.0004(8) -0.0098(9) 0.0014(10)
O9 0.0194(6) 0.0323(7) 0.0214(6) 0.0076(5) 0.0014(5) -0.0083(6)
O10 0.0197(6) 0.0261(7) 0.0172(6) 0.0017(5) 0.0024(5) 0.0018(5)
O11 0.0302(7) 0.0209(7) 0.0215(6) -0.0008(5) 0.0084(5) -0.0043(6)
O12 0.0237(7) 0.0150(6) 0.0165(6) 0.0016(5) 0.0003(5) -0.0037(5)
N3 0.0178(7) 0.0247(8) 0.0182(7) 0.0058(6) 0.0000(6) -0.0045(6)
C45 0.0162(8) 0.0222(9) 0.0166(8) 0.0051(7) -0.0033(7) -0.0001(7)
C46 0.0176(8) 0.0209(9) 0.0159(8) 0.0030(7) -0.0025(6) -0.0008(7)
C47 0.0178(9) 0.0202(9) 0.0176(8) 0.0038(7) -0.0008(7) -0.0009(7)
C48 0.0233(9) 0.0194(9) 0.0172(8) 0.0031(7) -0.0036(7) -0.0004(7)
C49 0.0242(9) 0.0196(8) 0.0169(8) 0.0044(7) -0.0050(7) -0.0038(7)
C50 0.0252(9) 0.0197(9) 0.0218(9) -0.0001(7) -0.0027(7) 0.0004(7)
C51 0.0294(10) 0.0220(10) 0.0273(10) 0.0038(8) 0.0004(8) 0.0001(8)
C52 0.0380(12) 0.0210(10) 0.0433(12) -0.0021(9) 0.0010(9) 0.0010(9)
C53 0.0485(14) 0.0290(11) 0.0354(12) -0.0109(9) 0.0004(10) 0.0035(10)
C54 0.0576(15) 0.0337(12) 0.0227(10) -0.0035(9) 0.0007(9) 0.0026(11)
C55 0.0487(13) 0.0230(10) 0.0216(9) 0.0016(8) -0.0015(8) 0.0019(9)
C56 0.0192(9) 0.0213(9) 0.0151(8) 0.0002(7) 0.0030(6) -0.0009(7)
C57 0.0190(9) 0.0222(9) 0.0167(8) -0.0005(7) 0.0000(7) -0.0012(7)
C58 0.0209(9) 0.0246(10) 0.0198(9) -0.0051(7) 0.0018(7) -0.0033(7)
C59 0.0207(9) 0.0200(9) 0.0222(9) -0.0027(7) 0.0052(7) -0.0031(7)
C60 0.0229(9) 0.0144(8) 0.0231(9) 0.0000(7) 0.0051(7) -0.0024(7)
C61 0.0244(10) 0.0319(10) 0.0191(9) 0.0021(8) -0.0038(7) -0.0031(8)
C62 0.0300(11) 0.0226(10) 0.0295(10) -0.0063(8) 0.0058(8) -0.0083(8)
C63 0.0278(10) 0.0182(9) 0.0216(9) 0.0009(7) 0.0039(7) -0.0008(8)
C64 0.0308(11) 0.0278(10) 0.0268(10) 0.0038(8) 0.0004(8) 0.0060(9)
C65 0.0304(10) 0.0219(9) 0.0178(8) -0.0009(7) 0.0029(7) -0.0036(8)
C66 0.0288(11) 0.0345(11) 0.0294(10) 0.0000(9) 0.0043(8) -0.0018(9)
O13 0.0179(7) 0.0467(9) 0.0283(7) -0.0147(6) -0.0031(5) 0.0116(6)
O14 0.0194(6) 0.0354(8) 0.0269(7) -0.0125(6) 0.0041(5) -0.0046(6)
O15 0.0251(7) 0.0227(7) 0.0235(6) -0.0011(5) 0.0051(5) 0.0057(6)
O16 0.0225(6) 0.0200(6) 0.0198(6) -0.0045(5) 0.0019(5) 0.0028(5)
N4 0.0170(8) 0.0355(9) 0.0221(8) -0.0106(7) -0.0042(6) 0.0090(7)
C67 0.0180(9) 0.0299(10) 0.0199(8) -0.0109(8) -0.0043(7) -0.0001(8)
C68 0.0188(9) 0.0259(9) 0.0181(8) -0.0065(7) -0.0035(7) 0.0029(7)
C69 0.0206(9) 0.0255(9) 0.0163(8) -0.0048(7) -0.0027(7) 0.0041(7)
C70 0.0276(10) 0.0292(10) 0.0138(8) -0.0031(7) -0.0040(7) 0.0084(8)
C71 0.0296(10) 0.0311(10) 0.0168(8) -0.0072(8) -0.0060(7) 0.0116(8)
C72 0.0423(12) 0.0247(10) 0.0143(8) -0.0028(7) 0.0030(8) 0.0115(9)
C73 0.0554(15) 0.0357(12) 0.0210(10) 0.0004(9) 0.0011(9) 0.0193(11)
C74 0.085(2) 0.0347(12) 0.0225(10) 0.0111(9) 0.0066(11) 0.0219(13)
C75 0.0725(18) 0.0277(11) 0.0276(11) 0.0021(9) 0.0160(11) 0.0025(12)
C76 0.0497(14) 0.0279(11) 0.0299(11) -0.0024(9) 0.0117(10) -0.0003(10)
C77 0.0387(12) 0.0251(10) 0.0221(9) 0.0010(8) 0.0035(8) 0.0055(9)
C78 0.0183(9) 0.0232(9) 0.0189(8) -0.0052(7) 0.0024(7) -0.0007(7)
C79 0.0205(9) 0.0251(9) 0.0212(9) -0.0005(7) 0.0008(7) -0.0019(8)
C80 0.0224(9) 0.0254(10) 0.0230(9) 0.0035(7) 0.0008(7) 0.0007(8)
C81 0.0224(9) 0.0213(9) 0.0268(9) 0.0018(7) 0.0025(7) 0.0015(7)
C82 0.0185(9) 0.0189(9) 0.0253(9) -0.0031(7) 0.0032(7) 0.0007(7)
C83 0.0294(10) 0.0342(11) 0.0196(9) -0.0033(8) -0.0010(7) 0.0009(9)
C84 0.0381(12) 0.0264(11) 0.0388(12) 0.0017(9) 0.0004(9) 0.0067(9)
C85 0.0222(9) 0.0222(9) 0.0274(10) -0.0059(8) 0.0046(7) -0.0010(8)
C86 0.0261(11) 0.0461(13) 0.0319(11) -0.0168(10) 0.0034(8) -0.0020(9)
C87 0.0251(10) 0.0296(10) 0.0243(9) -0.0047(8) 0.0032(8) -0.0027(8)
C88 0.0299(10) 0.0312(10) 0.0261(10) -0.0015(8) 0.0060(8) 0.0019(9)

loop_
_atom_type_symbol
_atom_type_description
_atom_type_scat_dispersion_real
_atom_type_scat_dispersion_imag
_atom_type_scat_source
C C 0.0181 0.0091 'International Tables Vol C Tables 4.2.6.8 and 6.1.1.4'
H H 0.0000 0.0000 'International Tables Vol C Tables 4.2.6.8 and 6.1.1.4'
N N 0.0311 0.0180 'International Tables Vol C Tables 4.2.6.8 and 6.1.1.4'
O O 0.0492 0.0322 'International Tables Vol C Tables 4.2.6.8 and 6.1.1.4'

loop_
_geom_angle_atom_site_label_1
_geom_angle_atom_site_label_2
_geom_angle_atom_site_label_3
_geom_angle
N1 O1 H10H 106.6(19)
C3 O3 H30H 102.2(19)
C16 O4 C12 113.71(13)
C5 N1 O1 117.42(16)
C5 N1 C1 124.89(16)
O1 N1 C1 117.69(16)
O2 C1 N1 120.60(16)
O2 C1 C2 125.23(18)
N1 C1 C2 114.17(16)
C3 C2 C1 121.30(17)
C3 C2 C12 121.52(16)
C1 C2 C12 117.15(16)
O3 C3 C2 121.88(17)
O3 C3 C4 116.92(17)
C2 C3 C4 121.18(17)
C5 C4 C3 116.18(18)
C5 C4 C6 121.22(17)
C3 C4 C6 122.38(17)
N1 C5 C4 122.08(18)
N1 C5 H5 119.0
C4 C5 H5 119.0
C11 C6 C7 118.27(19)
C11 C6 C4 122.24(17)
C7 C6 C4 119.46(17)
C8 C7 C6 120.72(19)
C8 C7 H7 119.6
C6 C7 H7 119.6
C9 C8 C7 120.7(2)
C9 C8 H8 119.6
C7 C8 H8 119.6
C8 C9 C10 118.9(2)
C8 C9 H9 120.6
C10 C9 H9 120.6
C11 C10 C9 120.44(19)
C11 C10 H10 119.8
C9 C10 H10 119.8
C10 C11 C6 120.93(18)
C10 C11 H11 119.5
C6 C11 H11 119.5
O4 C12 C2 105.92(14)
O4 C12 C13 110.79(14)
C2 C12 C13 112.42(15)
O4 C12 H12 109.2
C2 C12 H12 109.2
C13 C12 H12 109.2
C17 C13 C14 110.54(15)
C17 C13 C12 110.98(15)
C14 C13 C12 110.30(15)
C17 C13 H13 108.3
C14 C13 H13 108.3
C12 C13 H13 108.3
C15 C14 C13 112.76(15)
C15 C14 H14A 109.0
C13 C14 H14A 109.0
C15 C14 H14B 109.0
C13 C14 H14B 109.0
H14A C14 H14B 107.8
C18 C15 C14 111.34(15)
C18 C15 C16 112.83(16)
C14 C15 C16 107.55(15)
C18 C15 H15 108.3
C14 C15 H15 108.3
C16 C15 H15 108.3
O4 C16 C15 108.53(14)
O4 C16 C19 106.76(14)
C15 C16 C19 117.47(16)
O4 C16 H16 107.9
C15 C16 H16 107.9
C19 C16 H16 107.9
C13 C17 H17A 109.5
C13 C17 H17B 109.5
H17A C17 H17B 109.5
C13 C17 H17C 109.5
H17A C17 H17C 109.5
H17B C17 H17C 109.5
C15 C18 H18A 109.5
C15 C18 H18B 109.5
H18A C18 H18B 109.5
C15 C18 H18C 109.5
H18A C18 H18C 109.5
H18B C18 H18C 109.5
C16 C19 C20 109.45(15)
C16 C19 C21 112.86(15)
C20 C19 C21 112.24(16)
C16 C19 H19 107.3
C20 C19 H19 107.3
C21 C19 H19 107.3
C19 C20 H20A 109.5
C19 C20 H20B 109.5
H20A C20 H20B 109.5
C19 C20 H20C 109.5
H20A C20 H20C 109.5
H20B C20 H20C 109.5
C22 C21 C19 113.82(17)
C22 C21 H21A 108.8
C19 C21 H21A 108.8
C22 C21 H21B 108.8
C19 C21 H21B 108.8
H21A C21 H21B 107.7
C21 C22 H22A 109.5
C21 C22 H22B 109.5
H22A C22 H22B 109.5
C21 C22 H22C 109.5
H22A C22 H22C 109.5
H22B C22 H22C 109.5
N2 O5 H50H 102.3(18)
C25 O7 H70H 100.9(18)
C34 O8 C38 112.96(13)
C27 N2 C23 124.31(16)
C27 N2 O5 117.30(16)
C23 N2 O5 118.29(16)
O6 C23 N2 120.50(16)
O6 C23 C24 124.64(18)
N2 C23 C24 114.86(16)
C25 C24 C23 121.10(17)
C25 C24 C34 121.95(16)
C23 C24 C34 116.92(16)
O7 C25 C24 121.93(17)
O7 C25 C26 116.71(16)
C24 C25 C26 121.35(17)
C27 C26 C25 116.17(18)
C27 C26 C28 120.52(17)
C25 C26 C28 123.23(17)
N2 C27 C26 122.17(18)
N2 C27 H27 118.9
C26 C27 H27 118.9
C33 C28 C29 118.17(18)
C33 C28 C26 122.02(18)
C29 C28 C26 119.80(17)
C30 C29 C28 120.73(19)
C30 C29 H29 119.6
C28 C29 H29 119.6
C31 C30 C29 120.40(19)
C31 C30 H30 119.8
C29 C30 H30 119.8
C30 C31 C32 119.60(19)
C30 C31 H31 120.2
C32 C31 H31 120.2
C33 C32 C31 120.38(19)
C33 C32 H32 119.8
C31 C32 H32 119.8
C32 C33 C28 120.72(19)
C32 C33 H33 119.6
C28 C33 H33 119.6
O8 C34 C24 106.53(14)
O8 C34 C35 110.38(14)
C24 C34 C35 112.19(15)
O8 C34 H34 109.2
C24 C34 H34 109.2
C35 C34 H34 109.2
C39 C35 C36 110.52(16)
C39 C35 C34 111.64(15)
C36 C35 C34 109.75(15)
C39 C35 H35 108.3
C36 C35 H35 108.3
C34 C35 H35 108.3
C37 C36 C35 112.82(15)
C37 C36 H36A 109.0
C35 C36 H36A 109.0
C37 C36 H36B 109.0
C35 C36 H36B 109.0
H36A C36 H36B 107.8
C38 C37 C40 111.97(17)
C38 C37 C36 107.71(15)
C40 C37 C36 110.77(16)
C38 C37 H37 108.8
C40 C37 H37 108.8
C36 C37 H37 108.8
O8 C38 C37 109.00(15)
O8 C38 C41 106.92(14)
C37 C38 C41 117.61(15)
O8 C38 H38 107.6
C37 C38 H38 107.6
C41 C38 H38 107.6
C35 C39 H39A 109.5
C35 C39 H39B 109.5
H39A C39 H39B 109.5
C35 C39 H39C 109.5
H39A C39 H39C 109.5
H39B C39 H39C 109.5
C37 C40 H40A 109.5
C37 C40 H40B 109.5
H40A C40 H40B 109.5
C37 C40 H40C 109.5
H40A C40 H40C 109.5
H40B C40 H40C 109.5
C42 C41 C38 109.35(16)
C42 C41 C43 113.10(17)
C38 C41 C43 112.69(16)
C42 C41 H41 107.1
C38 C41 H41 107.1
C43 C41 H41 107.1
C41 C42 H42A 109.5
C41 C42 H42B 109.5
H42A C42 H42B 109.5
C41 C42 H42C 109.5
H42A C42 H42C 109.5
H42B C42 H42C 109.5
C44 C43 C41 114.45(18)
C44 C43 H43A 108.6
C41 C43 H43A 108.6
C44 C43 H43B 108.6
C41 C43 H43B 108.6
H43A C43 H43B 107.6
C43 C44 H44A 109.5
C43 C44 H44B 109.5
H44A C44 H44B 109.5
C43 C44 H44C 109.5
H44A C44 H44C 109.5
H44B C44 H44C 109.5
N3 O9 H90H 101.1(18)
C47 O11 H11H 101.6(19)
C56 O12 C60 113.56(13)
C49 N3 C45 124.87(16)
C49 N3 O9 116.70(15)
C45 N3 O9 118.33(15)
O10 C45 N3 120.40(16)
O10 C45 C46 125.33(17)
N3 C45 C46 114.27(16)
C47 C46 C45 121.40(17)
C47 C46 C56 123.02(16)
C45 C46 C56 115.58(16)
O11 C47 C46 121.80(16)
O11 C47 C48 116.94(16)
C46 C47 C48 121.25(16)
C49 C48 C47 115.87(17)
C49 C48 C50 119.24(17)
C47 C48 C50 124.89(17)
N3 C49 C48 122.31(17)
N3 C49 H49 118.8
C48 C49 H49 118.8
C55 C50 C51 118.45(18)
C55 C50 C48 122.02(17)
C51 C50 C48 119.42(17)
C52 C51 C50 120.76(19)
C52 C51 H51 119.6
C50 C51 H51 119.6
C53 C52 C51 120.6(2)
C53 C52 H52 119.7
C51 C52 H52 119.7
C52 C53 C54 119.4(2)
C52 C53 H53 120.3
C54 C53 H53 120.3
C55 C54 C53 120.3(2)
C55 C54 H54 119.8
C53 C54 H54 119.8
C54 C55 C50 120.5(2)
C54 C55 H55 119.8
C50 C55 H55 119.8
O12 C56 C46 106.77(14)
O12 C56 C57 108.89(14)
C46 C56 C57 114.01(15)
O12 C56 H56 109.0
C46 C56 H56 109.0
C57 C56 H56 109.0
C61 C57 C58 110.63(15)
C61 C57 C56 112.78(15)
C58 C57 C56 107.90(15)
C61 C57 H57 108.5
C58 C57 H57 108.5
C56 C57 H57 108.5
C57 C58 C59 114.40(15)
C57 C58 H58A 108.7
C59 C58 H58A 108.7
C57 C58 H58B 108.7
C59 C58 H58B 108.7
H58A C58 H58B 107.6
C60 C59 C62 110.48(16)
C60 C59 C58 109.54(15)
C62 C59 C58 110.42(15)
C60 C59 H59 108.8
C62 C59 H59 108.8
C58 C59 H59 108.8
O12 C60 C59 111.23(14)
O12 C60 C63 105.18(14)
C59 C60 C63 116.34(15)
O12 C60 H60 107.9
C59 C60 H60 107.9
C63 C60 H60 107.9
C57 C61 H61A 109.5
C57 C61 H61B 109.5
H61A C61 H61B 109.5
C57 C61 H61C 109.5
H61A C61 H61C 109.5
H61B C61 H61C 109.5
C59 C62 H62A 109.5
C59 C62 H62B 109.5
H62A C62 H62B 109.5
C59 C62 H62C 109.5
H62A C62 H62C 109.5
H62B C62 H62C 109.5
C64 C63 C60 109.56(16)
C64 C63 C65 111.61(16)
C60 C63 C65 113.04(16)
C64 C63 H63 107.5
C60 C63 H63 107.5
C65 C63 H63 107.5
C63 C64 H64A 109.5
C63 C64 H64B 109.5
H64A C64 H64B 109.5
C63 C64 H64C 109.5
H64A C64 H64C 109.5
H64B C64 H64C 109.5
C66 C65 C63 114.74(16)
C66 C65 H65A 108.6
C63 C65 H65A 108.6
C66 C65 H65B 108.6
C63 C65 H65B 108.6
H65A C65 H65B 107.6
C65 C66 H66A 109.5
C65 C66 H66B 109.5
H66A C66 H66B 109.5
C65 C66 H66C 109.5
H66A C66 H66C 109.5
H66B C66 H66C 109.5
N4 O13 H13H 99.3(19)
C69 O15 H15H 107(2)
C78 O16 C82 112.64(14)
C71 N4 O13 117.30(16)
C71 N4 C67 124.75(17)
O13 N4 C67 117.90(17)
O14 C67 N4 120.74(18)
O14 C67 C68 125.02(19)
N4 C67 C68 114.24(18)
C69 C68 C67 120.91(18)
C69 C68 C78 121.95(17)
C67 C68 C78 117.13(17)
O15 C69 C68 121.80(17)
O15 C69 C70 116.55(17)
C68 C69 C70 121.65(18)
C71 C70 C69 116.03(19)
C71 C70 C72 120.44(18)
C69 C70 C72 123.29(18)
N4 C71 C70 122.02(19)
N4 C71 H71 119.0
C70 C71 H71 119.0
C77 C72 C73 118.4(2)
C77 C72 C70 120.15(18)
C73 C72 C70 121.3(2)
C72 C73 C74 119.5(2)
C72 C73 H73 120.2
C74 C73 H73 120.2
C75 C74 C73 121.2(2)
C75 C74 H74 119.4
C73 C74 H74 119.4
C74 C75 C76 119.6(2)
C74 C75 H75 120.2
C76 C75 H75 120.2
C75 C76 C77 119.7(2)
C75 C76 H76 120.1
C77 C76 H76 120.1
C72 C77 C76 121.5(2)
C72 C77 H77 119.2
C76 C77 H77 119.2
O16 C78 C68 106.07(14)
O16 C78 C79 109.86(14)
C68 C78 C79 113.49(15)
O16 C78 H78 109.1
C68 C78 H78 109.1
C79 C78 H78 109.1
C83 C79 C80 110.97(16)
C83 C79 C78 111.47(15)
C80 C79 C78 108.83(15)
C83 C79 H79 108.5
C80 C79 H79 108.5
C78 C79 H79 108.5
C79 C80 C81 113.05(16)
C79 C80 H80A 109.0
C81 C80 H80A 109.0
C79 C80 H80B 109.0
C81 C80 H80B 109.0
H80A C80 H80B 107.8
C82 C81 C80 108.45(15)
C82 C81 C84 111.79(17)
C80 C81 C84 110.93(17)
C82 C81 H81 108.5
C80 C81 H81 108.5
C84 C81 H81 108.5
O16 C82 C81 108.84(14)
O16 C82 C85 106.53(15)
C81 C82 C85 117.40(16)
O16 C82 H82 107.9
C81 C82 H82 107.9
C85 C82 H82 107.9
C79 C83 H83A 109.5
C79 C83 H83B 109.5
H83A C83 H83B 109.5
C79 C83 H83C 109.5
H83A C83 H83C 109.5
H83B C83 H83C 109.5
C81 C84 H84A 109.5
C81 C84 H84B 109.5
H84A C84 H84B 109.5
C81 C84 H84C 109.5
H84A C84 H84C 109.5
H84B C84 H84C 109.5
C86 C85 C87 111.99(17)
C86 C85 C82 109.40(16)
C87 C85 C82 113.56(16)
C86 C85 H85 107.2
C87 C85 H85 107.2
C82 C85 H85 107.2
C85 C86 H86A 109.5
C85 C86 H86B 109.5
H86A C86 H86B 109.5
C85 C86 H86C 109.5
H86A C86 H86C 109.5
H86B C86 H86C 109.5
C88 C87 C85 113.75(17)
C88 C87 H87A 108.8
C85 C87 H87A 108.8
C88 C87 H87B 108.8
C85 C87 H87B 108.8
H87A C87 H87B 107.7
C87 C88 H88A 109.5
C87 C88 H88B 109.5
H88A C88 H88B 109.5
C87 C88 H88C 109.5
H88A C88 H88C 109.5
H88B C88 H88C 109.5

loop_
_geom_bond_atom_site_label_1
_geom_bond_atom_site_label_2
_geom_bond_distance
O1 N1 1.386(2)
O1 H10H 0.90(3)
O2 C1 1.245(2)
O3 C3 1.341(2)
O3 H30H 0.81(3)
O4 C16 1.446(2)
O4 C12 1.447(2)
N1 C5 1.353(3)
N1 C1 1.391(3)
C1 C2 1.426(3)
C2 C3 1.381(3)
C2 C12 1.514(3)
C3 C4 1.441(3)
C4 C5 1.357(3)
C4 C6 1.489(3)
C5 H5 0.9500
C6 C11 1.393(3)
C6 C7 1.395(3)
C7 C8 1.390(3)
C7 H7 0.9500
C8 C9 1.385(3)
C8 H8 0.9500
C9 C10 1.392(3)
C9 H9 0.9500
C10 C11 1.389(3)
C10 H10 0.9500
C11 H11 0.9500
C12 C13 1.542(2)
C12 H12 1.0000
C13 C17 1.529(2)
C13 C14 1.532(3)
C13 H13 1.0000
C14 C15 1.529(2)
C14 H14A 0.9900
C14 H14B 0.9900
C15 C18 1.528(3)
C15 C16 1.529(3)
C15 H15 1.0000
C16 C19 1.529(3)
C16 H16 1.0000
C17 H17A 0.9800
C17 H17B 0.9800
C17 H17C 0.9800
C18 H18A 0.9800
C18 H18B 0.9800
C18 H18C 0.9800
C19 C20 1.534(3)
C19 C21 1.539(3)
C19 H19 1.0000
C20 H20A 0.9800
C20 H20B 0.9800
C20 H20C 0.9800
C21 C22 1.525(3)
C21 H21A 0.9900
C21 H21B 0.9900
C22 H22A 0.9800
C22 H22B 0.9800
C22 H22C 0.9800
O5 N2 1.387(2)
O5 H50H 0.95(3)
O6 C23 1.247(2)
O7 C25 1.351(2)
O7 H70H 0.87(3)
O8 C34 1.441(2)
O8 C38 1.448(2)
N2 C27 1.348(3)
N2 C23 1.387(3)
C23 C24 1.428(3)
C24 C25 1.373(3)
C24 C34 1.517(3)
C25 C26 1.435(3)
C26 C27 1.366(3)
C26 C28 1.483(3)
C27 H27 0.9500
C28 C33 1.395(3)
C28 C29 1.403(3)
C29 C30 1.389(3)
C29 H29 0.9500
C30 C31 1.378(3)
C30 H30 0.9500
C31 C32 1.389(3)
C31 H31 0.9500
C32 C33 1.387(3)
C32 H32 0.9500
C33 H33 0.9500
C34 C35 1.537(3)
C34 H34 1.0000
C35 C39 1.523(3)
C35 C36 1.533(3)
C35 H35 1.0000
C36 C37 1.531(3)
C36 H36A 0.9900
C36 H36B 0.9900
C37 C38 1.527(3)
C37 C40 1.528(3)
C37 H37 1.0000
C38 C41 1.529(3)
C38 H38 1.0000
C39 H39A 0.9800
C39 H39B 0.9800
C39 H39C 0.9800
C40 H40A 0.9800
C40 H40B 0.9800
C40 H40C 0.9800
C41 C42 1.528(3)
C41 C43 1.531(3)
C41 H41 1.0000
C42 H42A 0.9800
C42 H42B 0.9800
C42 H42C 0.9800
C43 C44 1.530(3)
C43 H43A 0.9900
C43 H43B 0.9900
C44 H44A 0.9800
C44 H44B 0.9800
C44 H44C 0.9800
O9 N3 1.389(2)
O9 H90H 0.92(3)
O10 C45 1.247(2)
O11 C47 1.350(2)
O11 H11H 0.88(3)
O12 C56 1.438(2)
O12 C60 1.454(2)
N3 C49 1.344(3)
N3 C45 1.385(2)
C45 C46 1.427(3)
C46 C47 1.379(3)
C46 C56 1.515(3)
C47 C48 1.435(3)
C48 C49 1.368(3)
C48 C50 1.489(3)
C49 H49 0.9500
C50 C55 1.397(3)
C50 C51 1.398(3)
C51 C52 1.385(3)
C51 H51 0.9500
C52 C53 1.380(4)
C52 H52 0.9500
C53 C54 1.394(3)
C53 H53 0.9500
C54 C55 1.390(3)
C54 H54 0.9500
C55 H55 0.9500
C56 C57 1.535(2)
C56 H56 1.0000
C57 C61 1.522(3)
C57 C58 1.528(3)
C57 H57 1.0000
C58 C59 1.531(3)
C58 H58A 0.9900
C58 H58B 0.9900
C59 C60 1.526(3)
C59 C62 1.529(3)
C59 H59 1.0000
C60 C63 1.532(3)
C60 H60 1.0000
C61 H61A 0.9800
C61 H61B 0.9800
C61 H61C 0.9800
C62 H62A 0.9800
C62 H62B 0.9800
C62 H62C 0.9800
C63 C64 1.519(3)
C63 C65 1.554(3)
C63 H63 1.0000
C64 H64A 0.9800
C64 H64B 0.9800
C64 H64C 0.9800
C65 C66 1.513(3)
C65 H65A 0.9900
C65 H65B 0.9900
C66 H66A 0.9800
C66 H66B 0.9800
C66 H66C 0.9800
O13 N4 1.386(2)
O13 H13H 0.94(3)
O14 C67 1.244(3)
O15 C69 1.351(2)
O15 H15H 0.78(3)
O16 C78 1.448(2)
O16 C82 1.450(2)
N4 C71 1.348(3)
N4 C67 1.391(3)
C67 C68 1.430(3)
C68 C69 1.378(3)
C68 C78 1.513(3)
C69 C70 1.434(3)
C70 C71 1.363(3)
C70 C72 1.485(3)
C71 H71 0.9500
C72 C77 1.386(3)
C72 C73 1.397(3)
C73 C74 1.402(4)
C73 H73 0.9500
C74 C75 1.365(4)
C74 H74 0.9500
C75 C76 1.386(4)
C75 H75 0.9500
C76 C77 1.387(3)
C76 H76 0.9500
C77 H77 0.9500
C78 C79 1.535(3)
C78 H78 1.0000
C79 C83 1.530(3)
C79 C80 1.530(3)
C79 H79 1.0000
C80 C81 1.532(3)
C80 H80A 0.9900
C80 H80B 0.9900
C81 C82 1.528(3)
C81 C84 1.533(3)
C81 H81 1.0000
C82 C85 1.535(3)
C82 H82 1.0000
C83 H83A 0.9800
C83 H83B 0.9800
C83 H83C 0.9800
C84 H84A 0.9800
C84 H84B 0.9800
C84 H84C 0.9800
C85 C86 1.530(3)
C85 C87 1.532(3)
C85 H85 1.0000
C86 H86A 0.9800
C86 H86B 0.9800
C86 H86C 0.9800
C87 C88 1.525(3)
C87 H87A 0.9900
C87 H87B 0.9900
C88 H88A 0.9800
C88 H88B 0.9800
C88 H88C 0.9800

loop_
_geom_hbond_atom_site_label_D
_geom_hbond_atom_site_label_H
_geom_hbond_atom_site_label_A
_geom_hbond_distance_DH
_geom_hbond_distance_HA
_geom_hbond_distance_DA
_geom_hbond_angle_DHA
_geom_hbond_site_symmetry_A
O1 H10H O10 0.90(3) 1.68(3) 2.5685(19) 166(3) 2_656
O3 H30H O4 0.81(3) 1.82(3) 2.5771(19) 155(3) .
O5 H50H O14 0.95(3) 1.63(3) 2.5708(19) 169(3) 2_655
O7 H70H O8 0.87(3) 1.77(3) 2.5930(19) 155(3) .
O9 H90H O2 0.92(3) 1.66(3) 2.5685(18) 172(3) 2_646
O11 H11H O12 0.88(3) 1.76(3) 2.5821(19) 155(3) .
O13 H13H O6 0.94(3) 1.59(3) 2.5286(19) 172(3) 2_645
O15 H15H O16 0.78(3) 1.90(3) 2.590(2) 147(3) .

loop_
_geom_torsion_atom_site_label_1
_geom_torsion_atom_site_label_2
_geom_torsion_atom_site_label_3
_geom_torsion_atom_site_label_4
_geom_torsion
C5 N1 C1 O2 -177.39(16)
O1 N1 C1 O2 2.8(2)
C5 N1 C1 C2 2.4(2)
O1 N1 C1 C2 -177.40(14)
O2 C1 C2 C3 -179.00(16)
N1 C1 C2 C3 1.3(2)
O2 C1 C2 C12 3.1(3)
N1 C1 C2 C12 -176.61(15)
C1 C2 C3 O3 177.13(16)
C12 C2 C3 O3 -5.1(3)
C1 C2 C3 C4 -4.7(3)
C12 C2 C3 C4 173.05(16)
O3 C3 C4 C5 -177.21(16)
C2 C3 C4 C5 4.6(3)
O3 C3 C4 C6 8.1(2)
C2 C3 C4 C6 -170.15(17)
O1 N1 C5 C4 177.29(17)
C1 N1 C5 C4 -2.5(3)
C3 C4 C5 N1 -1.1(3)
C6 C4 C5 N1 173.71(17)
C5 C4 C6 C11 135.0(2)
C3 C4 C6 C11 -50.5(3)
C5 C4 C6 C7 -46.7(3)
C3 C4 C6 C7 127.7(2)
C11 C6 C7 C8 0.7(3)
C4 C6 C7 C8 -177.62(19)
C6 C7 C8 C9 0.2(3)
C7 C8 C9 C10 -0.7(3)
C8 C9 C10 C11 0.3(3)
C9 C10 C11 C6 0.7(3)
C7 C6 C11 C10 -1.1(3)
C4 C6 C11 C10 177.15(18)
C16 O4 C12 C2 179.07(14)
C16 O4 C12 C13 -58.75(19)
C3 C2 C12 O4 42.1(2)
C1 C2 C12 O4 -140.00(15)
C3 C2 C12 C13 -79.0(2)
C1 C2 C12 C13 98.88(18)
O4 C12 C13 C17 172.30(15)
C2 C12 C13 C17 -69.4(2)
O4 C12 C13 C14 49.45(19)
C2 C12 C13 C14 167.74(15)
C17 C13 C14 C15 -173.61(16)
C12 C13 C14 C15 -50.5(2)
C13 C14 C15 C18 -179.91(16)
C13 C14 C15 C16 56.0(2)
C12 O4 C16 C15 64.94(18)
C12 O4 C16 C19 -167.54(14)
C18 C15 C16 O4 175.94(14)
C14 C15 C16 O4 -60.87(18)
C18 C15 C16 C19 54.8(2)
C14 C15 C16 C19 178.00(15)
O4 C16 C19 C20 61.80(19)
C15 C16 C19 C20 -176.15(15)
O4 C16 C19 C21 -64.0(2)
C15 C16 C19 C21 58.1(2)
C16 C19 C21 C22 -172.99(18)
C20 C19 C21 C22 62.8(2)
C27 N2 C23 O6 -178.92(17)
O5 N2 C23 O6 4.9(2)
C27 N2 C23 C24 0.8(2)
O5 N2 C23 C24 -175.40(15)
O6 C23 C24 C25 -179.51(17)
N2 C23 C24 C25 0.8(2)
O6 C23 C24 C34 2.6(3)
N2 C23 C24 C34 -177.16(15)
C23 C24 C25 O7 179.36(16)
C34 C24 C25 O7 -2.8(3)
C23 C24 C25 C26 -2.2(3)
C34 C24 C25 C26 175.57(16)
O7 C25 C26 C27 -179.42(16)
C24 C25 C26 C27 2.1(3)
O7 C25 C26 C28 3.7(3)
C24 C25 C26 C28 -174.76(17)
C23 N2 C27 C26 -0.9(3)
O5 N2 C27 C26 175.34(16)
C25 C26 C27 N2 -0.6(3)
C28 C26 C27 N2 176.39(17)
C27 C26 C28 C33 138.3(2)
C25 C26 C28 C33 -45.0(3)
C27 C26 C28 C29 -41.0(3)
C25 C26 C28 C29 135.73(19)
C33 C28 C29 C30 0.6(3)
C26 C28 C29 C30 179.92(19)
C28 C29 C30 C31 -0.2(3)
C29 C30 C31 C32 -0.2(3)
C30 C31 C32 C33 0.2(3)
C31 C32 C33 C28 0.2(3)
C29 C28 C33 C32 -0.6(3)
C26 C28 C33 C32 -179.88(18)
C38 O8 C34 C24 176.93(14)
C38 O8 C34 C35 -61.02(19)
C25 C24 C34 O8 40.7(2)
C23 C24 C34 O8 -141.42(15)
C25 C24 C34 C35 -80.2(2)
C23 C24 C34 C35 97.68(18)
O8 C34 C35 C39 174.92(15)
C24 C34 C35 C39 -66.4(2)
O8 C34 C35 C36 52.03(18)
C24 C34 C35 C36 170.67(15)
C39 C35 C36 C37 -174.74(16)
C34 C35 C36 C37 -51.2(2)
C35 C36 C37 C38 54.7(2)
C35 C36 C37 C40 177.50(16)
C34 O8 C38 C37 65.27(18)
C34 O8 C38 C41 -166.63(15)
C40 C37 C38 O8 178.48(15)
C36 C37 C38 O8 -59.50(18)
C40 C37 C38 C41 56.7(2)
C36 C37 C38 C41 178.67(15)
O8 C38 C41 C42 63.41(19)
C37 C38 C41 C42 -173.70(17)
O8 C38 C41 C43 -63.3(2)
C37 C38 C41 C43 59.6(2)
C42 C41 C43 C44 59.0(2)
C38 C41 C43 C44 -176.33(18)
C49 N3 C45 O10 179.06(16)
O9 N3 C45 O10 2.9(2)
C49 N3 C45 C46 -1.3(2)
O9 N3 C45 C46 -177.50(14)
O10 C45 C46 C47 -178.15(17)
N3 C45 C46 C47 2.2(2)
O10 C45 C46 C56 1.0(3)
N3 C45 C46 C56 -178.61(14)
C45 C46 C47 O11 179.24(16)
C56 C46 C47 O11 0.2(3)
C45 C46 C47 C48 -2.0(3)
C56 C46 C47 C48 178.94(16)
O11 C47 C48 C49 179.43(16)
C46 C47 C48 C49 0.6(3)
O11 C47 C48 C50 -1.1(3)
C46 C47 C48 C50 -179.91(17)
C45 N3 C49 C48 0.0(3)
O9 N3 C49 C48 176.28(16)
C47 C48 C49 N3 0.4(3)
C50 C48 C49 N3 -179.15(16)
C49 C48 C50 C55 137.9(2)
C47 C48 C50 C55 -41.6(3)
C49 C48 C50 C51 -38.1(3)
C47 C48 C50 C51 142.5(2)
C55 C50 C51 C52 -2.3(3)
C48 C50 C51 C52 173.86(19)
C50 C51 C52 C53 1.2(4)
C51 C52 C53 C54 0.9(4)
C52 C53 C54 C55 -1.9(4)
C53 C54 C55 C50 0.8(4)
C51 C50 C55 C54 1.3(3)
C48 C50 C55 C54 -174.7(2)
C60 O12 C56 C46 172.15(14)
C60 O12 C56 C57 -64.32(18)
C47 C46 C56 O12 35.5(2)
C45 C46 C56 O12 -143.61(15)
C47 C46 C56 C57 -84.8(2)
C45 C46 C56 C57 96.10(18)
O12 C56 C57 C61 -179.32(15)
C46 C56 C57 C61 -60.2(2)
O12 C56 C57 C58 58.18(18)
C46 C56 C57 C58 177.28(14)
C61 C57 C58 C59 -177.15(16)
C56 C57 C58 C59 -53.3(2)
C57 C58 C59 C60 49.4(2)
C57 C58 C59 C62 171.29(16)
C56 O12 C60 C59 60.40(18)
C56 O12 C60 C63 -172.84(14)
C62 C59 C60 O12 -171.88(14)
C58 C59 C60 O12 -50.03(19)
C62 C59 C60 C63 67.7(2)
C58 C59 C60 C63 -170.40(15)
O12 C60 C63 C64 67.67(18)
C59 C60 C63 C64 -168.76(16)
O12 C60 C63 C65 -57.48(19)
C59 C60 C63 C65 66.1(2)
C64 C63 C65 C66 128.93(18)
C60 C63 C65 C66 -107.04(19)
C71 N4 C67 O14 -173.74(17)
O13 N4 C67 O14 3.7(2)
C71 N4 C67 C68 6.5(2)
O13 N4 C67 C68 -176.07(14)
O14 C67 C68 C69 178.11(17)
N4 C67 C68 C69 -2.1(2)
O14 C67 C68 C78 -1.1(3)
N4 C67 C68 C78 178.60(15)
C67 C68 C69 O15 176.90(16)
C78 C68 C69 O15 -3.9(3)
C67 C68 C69 C70 -3.2(3)
C78 C68 C69 C70 176.03(16)
O15 C69 C70 C71 -175.52(16)
C68 C69 C70 C71 4.6(3)
O15 C69 C70 C72 10.2(3)
C68 C69 C70 C72 -169.75(17)
O13 N4 C71 C70 177.21(16)
C67 N4 C71 C70 -5.3(3)
C69 C70 C71 N4 -0.5(3)
C72 C70 C71 N4 174.02(17)
C71 C70 C72 C77 -129.8(2)
C69 C70 C72 C77 44.3(3)
C71 C70 C72 C73 46.1(3)
C69 C70 C72 C73 -139.82(19)
C77 C72 C73 C74 1.2(3)
C70 C72 C73 C74 -174.79(19)
C72 C73 C74 C75 -1.7(3)
C73 C74 C75 C76 1.0(4)
C74 C75 C76 C77 0.2(3)
C73 C72 C77 C76 0.0(3)
C70 C72 C77 C76 176.00(18)
C75 C76 C77 C72 -0.7(3)
C82 O16 C78 C68 173.70(14)
C82 O16 C78 C79 -63.27(18)
C69 C68 C78 O16 41.7(2)
C67 C68 C78 O16 -139.05(16)
C69 C68 C78 C79 -79.0(2)
C67 C68 C78 C79 100.24(18)
O16 C78 C79 C83 177.33(15)
C68 C78 C79 C83 -64.1(2)
O16 C78 C79 C80 54.61(19)
C68 C78 C79 C80 173.16(15)
C83 C79 C80 C81 -175.27(16)
C78 C79 C80 C81 -52.3(2)
C79 C80 C81 C82 54.0(2)
C79 C80 C81 C84 177.15(17)
C78 O16 C82 C81 64.79(18)
C78 O16 C82 C85 -167.73(14)
C80 C81 C82 O16 -57.69(19)
C84 C81 C82 O16 179.70(16)
C80 C81 C82 C85 -178.72(16)
C84 C81 C82 C85 58.7(2)
O16 C82 C85 C86 61.2(2)
C81 C82 C85 C86 -176.61(17)
O16 C82 C85 C87 -64.7(2)
C81 C82 C85 C87 57.5(2)
C86 C85 C87 C88 66.7(2)
C82 C85 C87 C88 -168.75(17)

loop_
_cod_related_entry_id
_cod_related_entry_database
_cod_related_entry_code
1 ChemSpider 25042989
